data_1554351
loop_
_publ_author_name
'Mahoney, Janell K.'
'Regnier, Vianney'
'Romero, Erik A.'
'Molton, Florian'
'Royal, Guy'
'Jazzar, Rodolphe'
'Martin, David'
'Bertrand, Guy'

_publ_section_title
;
 The serendipitous discovery of a readily available redox-bistable
 molecule derived from cyclic(alkyl)(amino)carbenes
;
_journal_issue 13
_journal_name_full 'Organic Chemistry Frontiers'
_journal_page_first 2073
_journal_paper_doi 10.1039/C8QO00447A
_journal_volume 5
_journal_year 2018
_chemical_formula_moiety 'C45 H68 N2 O2'
_chemical_formula_sum 'C45 H68 N2 O2'
_chemical_formula_weight 669.01
_space_group_crystal_system tetragonal
_space_group_IT_number 88
_space_group_name_Hall '-I 4ad'
_space_group_name_H-M_alt 'I 41/a :2'
_atom_sites_solution_hydrogens geom
_audit_creation_date 2018-01-30
_audit_creation_method
;
Olex2 1.2-beta
(compiled 2017.08.10 svn.r3458 for OlexSys, GUI svn.r5381)
;
_audit_update_record
;
2018-01-31 deposited with the CCDC.
2018-05-21 downloaded from the CCDC.
;
_cell_angle_alpha 90
_cell_angle_beta 90
_cell_angle_gamma 90
_cell_formula_units_Z 16
_cell_length_a 40.9015(14)
_cell_length_b 40.9015(14)
_cell_length_c 9.3338(5)
_cell_measurement_reflns_used 8740
_cell_measurement_temperature 100.0
_cell_measurement_theta_max 69.21
_cell_measurement_theta_min 3.06
_cell_volume 15614.8(11)
_computing_cell_refinement 'SAINT v8.37A (Bruker, 2016)'
_computing_data_collection 'APEX3 v2016.9-0 (Bruker, 2016)'
_computing_data_reduction 'SAINT v8.37A (Bruker, 2016)'
_computing_molecular_graphics 'Olex2 (Dolomanov et al., 2009)'
_computing_publication_material 'Olex2 (Dolomanov et al., 2009)'
_computing_structure_refinement 'XL (Sheldrick, 2008)'
_computing_structure_solution 'SHELXT (Sheldrick, 2015)'
_diffrn_ambient_temperature 100.0
_diffrn_detector 'Bruker APEX-II CCD'
_diffrn_detector_area_resol_mean 7.9
_diffrn_detector_type 'CCD Area Detector'
_diffrn_measured_fraction_theta_full 1.000
_diffrn_measured_fraction_theta_max 1.000
_diffrn_measurement_device 'Kappa Four-Circle Diffractometer'
_diffrn_measurement_device_type 'Bruker X8 APEX II'
_diffrn_measurement_method '\w and \f scans'
_diffrn_radiation_monochromator 'Double Bounce Multilayer Mirrors'
_diffrn_radiation_probe x-ray
_diffrn_radiation_type CuK\a
_diffrn_radiation_wavelength 1.54178
_diffrn_reflns_av_R_equivalents 0.0710
_diffrn_reflns_av_unetI/netI 0.0353
_diffrn_reflns_Laue_measured_fraction_full 1.000
_diffrn_reflns_Laue_measured_fraction_max 1.000
_diffrn_reflns_limit_h_max 45
_diffrn_reflns_limit_h_min -49
_diffrn_reflns_limit_k_max 48
_diffrn_reflns_limit_k_min -49
_diffrn_reflns_limit_l_max 11
_diffrn_reflns_limit_l_min -11
_diffrn_reflns_number 63703
_diffrn_reflns_point_group_measured_fraction_full 1.000
_diffrn_reflns_point_group_measured_fraction_max 1.000
_diffrn_reflns_theta_full 67.679
_diffrn_reflns_theta_max 68.246
_diffrn_reflns_theta_min 2.160
_diffrn_source 'Micro Focus Rotating Anode'
_diffrn_source_type 'Bruker MicroStar FR-592'
_diffrn_standards_number 0
_exptl_absorpt_coefficient_mu 0.517
_exptl_absorpt_correction_T_max 0.7532
_exptl_absorpt_correction_T_min 0.6242
_exptl_absorpt_correction_type multi-scan
_exptl_absorpt_process_details
'SADABS-2016/2 (Bruker,2016/2) was used for absorption correction. wR2(int) was 0.1775 before and 0.0661 after correction. The Ratio of minimum to maximum transmission is 0.8287. The \l/2 correction factor is Not present.'
_exptl_crystal_colour colourless
_exptl_crystal_colour_primary colourless
_exptl_crystal_density_diffrn 1.138
_exptl_crystal_description block
_exptl_crystal_F_000 5888
_exptl_crystal_size_max 0.31
_exptl_crystal_size_mid 0.2
_exptl_crystal_size_min 0.12
_refine_diff_density_max 0.219
_refine_diff_density_min -0.182
_refine_diff_density_rms 0.037
_refine_ls_extinction_method none
_refine_ls_goodness_of_fit_ref 1.038
_refine_ls_hydrogen_treatment constr
_refine_ls_matrix_type full
_refine_ls_number_parameters 460
_refine_ls_number_reflns 7156
_refine_ls_number_restraints 0
_refine_ls_restrained_S_all 1.038
_refine_ls_R_factor_all 0.0530
_refine_ls_R_factor_gt 0.0390
_refine_ls_shift/su_max 0.001
_refine_ls_shift/su_mean 0.000
_refine_ls_structure_factor_coef Fsqd
_refine_ls_weighting_details 'w=1/[\s^2^(Fo^2^)+(0.0433P)^2^+9.9274P] where P=(Fo^2^+2Fc^2^)/3'
_refine_ls_weighting_scheme calc
_refine_ls_wR_factor_gt 0.0921
_refine_ls_wR_factor_ref 0.1006
_reflns_Friedel_coverage 0.000
_reflns_number_gt 5662
_reflns_number_total 7156
_reflns_threshold_expression 'I > 2\s(I)'
_cod_data_source_file c8qo00447a2.cif
_cod_data_source_block gb_jkm011_0m_a
_cod_depositor_comments
;
The following automatic conversions were performed:

data item '_diffrn_radiation_probe' value 'X-ray' was changed to
'x-ray' in accordance with the
/home/saulius/struct/COD-crude-data/automatic-downloads/DataCite-retrospective/RSC/depositions/lib/dictionaries/cif_core.dic
dictionary named 'cif_core.dic' version 2.4.2 last updated on
2011-04-26.

Automatic conversion script
Id: cif_fix_values 6909 2019-04-08 15:41:33Z antanas 
;
_cod_original_cell_volume 15614.8(14)
_cod_original_sg_symbol_H-M 'I 41/a'
_cod_database_code 1554351
_shelx_shelxl_version_number 2016/6
_shelx_space_group_comment
;
The symmetry employed for this shelxl refinement is uniquely defined
by the following loop, which should always be used as a source of
symmetry information in preference to the above space-group names.
They are only intended as comments.
;
_shelx_estimated_absorpt_t_max 0.941
_shelx_estimated_absorpt_t_min 0.856
_olex2_refinement_description
;
1. Fixed Uiso
 At 1.2 times of:
  All C(H) groups, All C(H,H) groups
 At 1.5 times of:
  All C(H,H,H) groups
2.a Ternary CH refined with riding coordinates:
 C40(H40), C43(H43), C24(H24), C21(H21)
2.b Secondary CH2 refined with riding coordinates:
 C9(H9A,H9B), C28(H28A,H28B)
2.c Aromatic/amide H refined with riding coordinates:
 C17(H17), C19(H19), C18(H18), C36(H36), C38(H38), C37(H37)
2.d Idealised Me refined as rotating group:
 C14(H14A,H14B,H14C), C13(H13A,H13B,H13C), C32(H32A,H32B,H32C), C33(H33A,H33B,
 H33C), C6(H6A,H6B,H6C), C7(H7A,H7B,H7C), C11(H11A,H11B,H11C), C30(H30A,H30B,
 H30C), C31(H31A,H31B,H31C), C42(H42A,H42B,H42C), C12(H12A,H12B,H12C), C45(H45A,
 H45B,H45C), C25(H25A,H25B,H25C), C41(H41A,H41B,H41C), C26(H26A,H26B,H26C),
 C22(H22A,H22B,H22C), C23(H23A,H23B,H23C), C44(H44A,H44B,H44C)
;
_olex2_submission_special_instructions 'No special instructions were received'

loop_
_space_group_symop_operation_xyz
'x, y, z'
'-x+1/2, -y, z+1/2'
'-y+3/4, x+1/4, z+1/4'
'y+3/4, -x+3/4, z+3/4'
'x+1/2, y+1/2, z+1/2'
'-x+1, -y+1/2, z+1'
'-y+5/4, x+3/4, z+3/4'
'y+5/4, -x+5/4, z+5/4'
'-x, -y, -z'
'x-1/2, y, -z-1/2'
'y-3/4, -x-1/4, -z-1/4'
'-y-3/4, x-3/4, -z-3/4'
'-x+1/2, -y+1/2, -z+1/2'
'x, y+1/2, -z'
'y-1/4, -x+1/4, -z+1/4'
'-y-1/4, x-1/4, -z-1/4'

loop_
_atom_site_label
_atom_site_type_symbol
_atom_site_fract_x
_atom_site_fract_y
_atom_site_fract_z
_atom_site_U_iso_or_equiv
_atom_site_adp_type
_atom_site_occupancy
_atom_site_site_symmetry_order
_atom_site_calc_flag
_atom_site_refinement_flags_posn
O1 O 0.65886(2) 0.31928(2) 0.45101(10) 0.0164(2) Uani 1 1 d .
O2 O 0.63066(2) 0.36152(2) 0.75265(11) 0.0229(2) Uani 1 1 d .
N2 N 0.74325(3) 0.35153(3) 0.39664(13) 0.0166(2) Uani 1 1 d .
N1 N 0.61442(3) 0.29895(3) 0.59578(12) 0.0160(2) Uani 1 1 d .
C4 C 0.68646(3) 0.33926(3) 0.47818(15) 0.0157(3) Uani 1 1 d .
C5 C 0.71138(3) 0.33714(3) 0.38423(15) 0.0160(3) Uani 1 1 d .
C15 C 0.62305(3) 0.28166(3) 0.72678(15) 0.0168(3) Uani 1 1 d .
C34 C 0.75030(3) 0.38451(3) 0.43990(16) 0.0179(3) Uani 1 1 d .
C16 C 0.60487(3) 0.28764(3) 0.85423(15) 0.0182(3) Uani 1 1 d .
C8 C 0.60389(3) 0.34402(3) 0.44522(15) 0.0179(3) Uani 1 1 d .
C27 C 0.71055(3) 0.31524(3) 0.24818(15) 0.0180(3) Uani 1 1 d .
C29 C 0.76672(3) 0.33420(3) 0.29918(16) 0.0197(3) Uani 1 1 d .
C2 C 0.64539(3) 0.35005(3) 0.65257(15) 0.0166(3) Uani 1 1 d .
C1 C 0.63051(3) 0.32739(3) 0.54179(15) 0.0164(3) Uani 1 1 d .
C39 C 0.73960(3) 0.41121(3) 0.35574(16) 0.0199(3) Uani 1 1 d .
C14 C 0.57760(3) 0.36245(3) 0.53096(16) 0.0207(3) Uani 1 1 d .
H14A H 0.566822 0.347312 0.597231 0.031 Uiso 1 1 calc GR
H14B H 0.561376 0.371593 0.464920 0.031 Uiso 1 1 calc GR
H14C H 0.587861 0.380189 0.585367 0.031 Uiso 1 1 calc GR
C35 C 0.76949(3) 0.39025(3) 0.56343(16) 0.0201(3) Uani 1 1 d .
C17 C 0.61210(4) 0.26991(4) 0.97787(16) 0.0221(3) Uani 1 1 d .
H17 H 0.599733 0.273858 1.062273 0.027 Uiso 1 1 calc R
C3 C 0.68122(3) 0.35682(3) 0.62050(15) 0.0174(3) Uani 1 1 d .
C9 C 0.58995(3) 0.31313(3) 0.37491(15) 0.0191(3) Uani 1 1 d .
H9A H 0.603352 0.306864 0.290948 0.023 Uiso 1 1 calc R
H9B H 0.567260 0.317066 0.342295 0.023 Uiso 1 1 calc R
C20 C 0.64869(3) 0.25831(3) 0.73130(16) 0.0194(3) Uani 1 1 d .
C13 C 0.61794(4) 0.36812(3) 0.33703(16) 0.0210(3) Uani 1 1 d .
H13A H 0.626604 0.387240 0.387634 0.031 Uiso 1 1 calc GR
H13B H 0.600681 0.375049 0.270848 0.031 Uiso 1 1 calc GR
H13C H 0.635571 0.357563 0.283037 0.031 Uiso 1 1 calc GR
C32 C 0.68339(4) 0.32444(4) 0.14144(16) 0.0219(3) Uani 1 1 d .
H32A H 0.662056 0.318781 0.182247 0.033 Uiso 1 1 calc GR
H32B H 0.686618 0.312423 0.051724 0.033 Uiso 1 1 calc GR
H32C H 0.684213 0.347992 0.122374 0.033 Uiso 1 1 calc GR
C19 C 0.65469(4) 0.24151(4) 0.85856(16) 0.0230(3) Uani 1 1 d .
H19 H 0.671834 0.225842 0.860893 0.028 Uiso 1 1 calc R
C10 C 0.59063(3) 0.28578(3) 0.48838(15) 0.0190(3) Uani 1 1 d .
C40 C 0.78373(3) 0.36325(4) 0.65645(16) 0.0211(3) Uani 1 1 d .
H40 H 0.773718 0.342012 0.626611 0.025 Uiso 1 1 calc R
C28 C 0.74430(3) 0.32154(3) 0.18024(16) 0.0205(3) Uani 1 1 d .
H28A H 0.753187 0.301069 0.139211 0.025 Uiso 1 1 calc R
H28B H 0.742471 0.337946 0.102661 0.025 Uiso 1 1 calc R
C43 C 0.72143(4) 0.40704(3) 0.21527(16) 0.0220(3) Uani 1 1 d .
H43 H 0.722650 0.383399 0.188548 0.026 Uiso 1 1 calc R
C33 C 0.70652(4) 0.27862(3) 0.27925(16) 0.0227(3) Uani 1 1 d .
H33A H 0.723894 0.271404 0.344265 0.034 Uiso 1 1 calc GR
H33B H 0.707905 0.266317 0.189375 0.034 Uiso 1 1 calc GR
H33C H 0.685188 0.274765 0.323973 0.034 Uiso 1 1 calc GR
C24 C 0.67057(4) 0.24930(4) 0.60478(17) 0.0231(3) Uani 1 1 d .
H24 H 0.664215 0.263112 0.520897 0.028 Uiso 1 1 calc R
C21 C 0.57787(4) 0.31306(4) 0.86861(16) 0.0225(3) Uani 1 1 d .
H21 H 0.575505 0.324504 0.774486 0.027 Uiso 1 1 calc R
C18 C 0.63663(4) 0.24681(4) 0.98128(16) 0.0240(3) Uani 1 1 d .
H18 H 0.641012 0.234811 1.066272 0.029 Uiso 1 1 calc R
C6 C 0.68608(4) 0.39397(3) 0.62780(17) 0.0233(3) Uani 1 1 d .
H6A H 0.709516 0.398956 0.628349 0.035 Uiso 1 1 calc GR
H6B H 0.676002 0.402449 0.715497 0.035 Uiso 1 1 calc GR
H6C H 0.675833 0.404225 0.544220 0.035 Uiso 1 1 calc GR
C36 C 0.77626(4) 0.42249(4) 0.60267(18) 0.0261(3) Uani 1 1 d .
H36 H 0.789214 0.426546 0.685279 0.031 Uiso 1 1 calc R
C7 C 0.69979(4) 0.33987(4) 0.74357(16) 0.0239(3) Uani 1 1 d .
H7A H 0.690597 0.318043 0.759458 0.036 Uiso 1 1 calc GR
H7B H 0.697623 0.352874 0.831236 0.036 Uiso 1 1 calc GR
H7C H 0.722963 0.337914 0.718233 0.036 Uiso 1 1 calc GR
C38 C 0.74656(4) 0.44287(4) 0.40197(18) 0.0253(3) Uani 1 1 d .
H38 H 0.738711 0.460926 0.347993 0.030 Uiso 1 1 calc R
C11 C 0.55702(4) 0.27911(4) 0.55411(17) 0.0252(3) Uani 1 1 d .
H11A H 0.559164 0.262883 0.630790 0.038 Uiso 1 1 calc GR
H11B H 0.542253 0.270725 0.480042 0.038 Uiso 1 1 calc GR
H11C H 0.548118 0.299446 0.593602 0.038 Uiso 1 1 calc GR
C30 C 0.78363(4) 0.30600(3) 0.37893(17) 0.0242(3) Uani 1 1 d .
H30A H 0.799596 0.314919 0.446770 0.036 Uiso 1 1 calc GR
H30B H 0.794848 0.291888 0.309733 0.036 Uiso 1 1 calc GR
H30C H 0.767246 0.293204 0.431117 0.036 Uiso 1 1 calc GR
C31 C 0.79291(4) 0.35677(4) 0.23757(17) 0.0232(3) Uani 1 1 d .
H31A H 0.782440 0.374545 0.184161 0.035 Uiso 1 1 calc GR
H31B H 0.807147 0.344311 0.173141 0.035 Uiso 1 1 calc GR
H31C H 0.805970 0.365958 0.315874 0.035 Uiso 1 1 calc GR
C37 C 0.76461(4) 0.44855(4) 0.52441(19) 0.0295(4) Uani 1 1 d .
H37 H 0.768970 0.470306 0.554513 0.035 Uiso 1 1 calc R
C42 C 0.82086(4) 0.36090(4) 0.63549(18) 0.0264(3) Uani 1 1 d .
H42A H 0.825727 0.357553 0.533736 0.040 Uiso 1 1 calc GR
H42B H 0.829395 0.342456 0.691094 0.040 Uiso 1 1 calc GR
H42C H 0.831179 0.381192 0.668257 0.040 Uiso 1 1 calc GR
C12 C 0.60196(4) 0.25391(4) 0.41831(17) 0.0260(3) Uani 1 1 d .
H12A H 0.623936 0.256896 0.378597 0.039 Uiso 1 1 calc GR
H12B H 0.586806 0.247975 0.341247 0.039 Uiso 1 1 calc GR
H12C H 0.602385 0.236457 0.490206 0.039 Uiso 1 1 calc GR
C45 C 0.68555(4) 0.41596(4) 0.22767(18) 0.0287(4) Uani 1 1 d .
H45A H 0.675345 0.402665 0.302695 0.043 Uiso 1 1 calc GR
H45B H 0.674619 0.411813 0.136022 0.043 Uiso 1 1 calc GR
H45C H 0.683507 0.439161 0.252290 0.043 Uiso 1 1 calc GR
C25 C 0.66646(4) 0.21320(4) 0.56315(19) 0.0307(4) Uani 1 1 d .
H25A H 0.677006 0.199351 0.635326 0.046 Uiso 1 1 calc GR
H25B H 0.676629 0.209350 0.469571 0.046 Uiso 1 1 calc GR
H25C H 0.643138 0.207852 0.557976 0.046 Uiso 1 1 calc GR
C41 C 0.77692(4) 0.36836(4) 0.81723(17) 0.0285(4) Uani 1 1 d .
H41A H 0.791302 0.385554 0.854355 0.043 Uiso 1 1 calc GR
H41B H 0.781079 0.347935 0.868996 0.043 Uiso 1 1 calc GR
H41C H 0.754060 0.374846 0.830629 0.043 Uiso 1 1 calc GR
C26 C 0.70705(4) 0.25516(4) 0.63698(19) 0.0320(4) Uani 1 1 d .
H26A H 0.711487 0.278710 0.637599 0.048 Uiso 1 1 calc GR
H26B H 0.720397 0.244627 0.562999 0.048 Uiso 1 1 calc GR
H26C H 0.712482 0.245887 0.730819 0.048 Uiso 1 1 calc GR
C22 C 0.54465(4) 0.29788(4) 0.90769(18) 0.0303(4) Uani 1 1 d .
H22A H 0.538681 0.281510 0.835629 0.045 Uiso 1 1 calc GR
H22B H 0.527938 0.315038 0.910427 0.045 Uiso 1 1 calc GR
H22C H 0.546168 0.287421 1.001911 0.045 Uiso 1 1 calc GR
C23 C 0.58603(4) 0.33873(4) 0.98294(17) 0.0298(4) Uani 1 1 d .
H23A H 0.584060 0.328902 1.078307 0.045 Uiso 1 1 calc GR
H23B H 0.570807 0.357136 0.974784 0.045 Uiso 1 1 calc GR
H23C H 0.608449 0.346550 0.968789 0.045 Uiso 1 1 calc GR
C44 C 0.73682(4) 0.42669(5) 0.09256(19) 0.0364(4) Uani 1 1 d .
H44A H 0.733422 0.450091 0.109421 0.055 Uiso 1 1 calc GR
H44B H 0.726566 0.420429 0.001723 0.055 Uiso 1 1 calc GR
H44C H 0.760318 0.422092 0.088142 0.055 Uiso 1 1 calc GR

loop_
_atom_site_aniso_label
_atom_site_aniso_U_11
_atom_site_aniso_U_22
_atom_site_aniso_U_33
_atom_site_aniso_U_23
_atom_site_aniso_U_13
_atom_site_aniso_U_12
O1 0.0152(5) 0.0166(5) 0.0173(5) -0.0030(4) 0.0025(4) -0.0015(4)
O2 0.0205(5) 0.0253(5) 0.0228(5) -0.0079(4) 0.0062(4) -0.0026(4)
N2 0.0147(6) 0.0148(6) 0.0202(6) -0.0023(5) 0.0040(5) 0.0007(4)
N1 0.0168(6) 0.0160(6) 0.0151(6) 0.0015(5) -0.0014(5) -0.0028(4)
C4 0.0166(7) 0.0137(6) 0.0169(7) 0.0000(5) -0.0018(5) -0.0014(5)
C5 0.0176(7) 0.0135(6) 0.0167(7) 0.0009(5) -0.0003(5) 0.0012(5)
C15 0.0183(7) 0.0148(6) 0.0173(7) 0.0016(5) -0.0022(5) -0.0027(5)
C34 0.0138(6) 0.0164(7) 0.0235(8) -0.0018(6) 0.0043(6) 0.0006(5)
C16 0.0192(7) 0.0172(7) 0.0183(7) -0.0002(5) -0.0008(6) -0.0032(5)
C8 0.0182(7) 0.0175(7) 0.0178(7) 0.0016(6) -0.0005(6) 0.0003(5)
C27 0.0198(7) 0.0172(7) 0.0171(7) -0.0024(6) 0.0033(6) -0.0006(5)
C29 0.0180(7) 0.0188(7) 0.0223(7) -0.0017(6) 0.0057(6) 0.0022(5)
C2 0.0174(7) 0.0144(6) 0.0179(7) 0.0013(5) 0.0012(6) 0.0011(5)
C1 0.0157(6) 0.0162(7) 0.0171(7) 0.0002(5) 0.0028(5) 0.0007(5)
C39 0.0160(7) 0.0190(7) 0.0245(8) -0.0003(6) 0.0043(6) -0.0002(5)
C14 0.0180(7) 0.0204(7) 0.0237(8) 0.0027(6) -0.0005(6) 0.0029(5)
C35 0.0151(7) 0.0219(7) 0.0234(8) -0.0017(6) 0.0048(6) -0.0009(5)
C17 0.0251(8) 0.0240(7) 0.0172(7) 0.0007(6) 0.0017(6) -0.0025(6)
C3 0.0166(7) 0.0191(7) 0.0165(7) -0.0019(6) 0.0015(5) -0.0008(5)
C9 0.0190(7) 0.0213(7) 0.0170(7) 0.0008(6) -0.0027(6) -0.0011(5)
C20 0.0207(7) 0.0178(7) 0.0198(7) 0.0006(6) -0.0002(6) -0.0022(5)
C13 0.0223(7) 0.0197(7) 0.0209(7) 0.0036(6) 0.0009(6) 0.0013(6)
C32 0.0256(8) 0.0239(7) 0.0163(7) -0.0028(6) 0.0009(6) -0.0020(6)
C19 0.0238(7) 0.0205(7) 0.0247(8) 0.0034(6) -0.0017(6) 0.0030(6)
C10 0.0212(7) 0.0184(7) 0.0173(7) 0.0006(6) -0.0032(6) -0.0037(5)
C40 0.0176(7) 0.0244(7) 0.0213(8) 0.0009(6) 0.0000(6) -0.0017(6)
C28 0.0223(7) 0.0196(7) 0.0195(7) -0.0014(6) 0.0058(6) 0.0025(6)
C43 0.0252(8) 0.0174(7) 0.0234(8) 0.0025(6) 0.0003(6) 0.0020(6)
C33 0.0287(8) 0.0172(7) 0.0223(8) -0.0044(6) 0.0063(6) -0.0009(6)
C24 0.0256(8) 0.0210(7) 0.0225(8) 0.0028(6) 0.0030(6) 0.0048(6)
C21 0.0250(8) 0.0240(7) 0.0186(7) 0.0021(6) 0.0039(6) 0.0039(6)
C18 0.0283(8) 0.0246(8) 0.0191(7) 0.0050(6) -0.0039(6) -0.0011(6)
C6 0.0233(7) 0.0205(7) 0.0260(8) -0.0071(6) 0.0068(6) -0.0043(6)
C36 0.0207(7) 0.0253(8) 0.0321(9) -0.0065(7) -0.0038(6) -0.0022(6)
C7 0.0203(7) 0.0315(8) 0.0200(7) -0.0020(6) -0.0008(6) -0.0013(6)
C38 0.0223(7) 0.0177(7) 0.0360(9) 0.0017(6) 0.0004(7) 0.0012(6)
C11 0.0211(7) 0.0298(8) 0.0247(8) 0.0041(6) -0.0038(6) -0.0076(6)
C30 0.0232(7) 0.0195(7) 0.0300(8) -0.0006(6) 0.0035(6) 0.0041(6)
C31 0.0211(7) 0.0224(7) 0.0262(8) -0.0008(6) 0.0072(6) 0.0013(6)
C37 0.0260(8) 0.0191(7) 0.0433(10) -0.0072(7) -0.0029(7) -0.0023(6)
C42 0.0202(8) 0.0299(8) 0.0292(9) 0.0058(7) 0.0005(6) 0.0007(6)
C12 0.0327(8) 0.0197(7) 0.0256(8) -0.0019(6) -0.0068(7) -0.0033(6)
C45 0.0236(8) 0.0325(9) 0.0301(9) 0.0039(7) -0.0021(7) -0.0009(6)
C25 0.0383(9) 0.0227(8) 0.0310(9) -0.0003(7) 0.0032(7) 0.0076(7)
C41 0.0251(8) 0.0361(9) 0.0243(8) -0.0023(7) 0.0010(6) -0.0075(7)
C26 0.0260(8) 0.0350(9) 0.0349(9) 0.0033(7) 0.0049(7) 0.0066(7)
C22 0.0248(8) 0.0379(9) 0.0281(9) 0.0061(7) 0.0072(7) 0.0069(7)
C23 0.0454(10) 0.0240(8) 0.0199(8) 0.0004(6) 0.0089(7) 0.0058(7)
C44 0.0295(9) 0.0472(10) 0.0325(10) 0.0125(8) 0.0057(7) 0.0029(7)

loop_
_atom_type_symbol
_atom_type_description
_atom_type_scat_dispersion_real
_atom_type_scat_dispersion_imag
_atom_type_scat_source
C C 0.0181 0.0091 'International Tables Vol C Tables 4.2.6.8 and 6.1.1.4'
H H 0.0000 0.0000 'International Tables Vol C Tables 4.2.6.8 and 6.1.1.4'
N N 0.0311 0.0180 'International Tables Vol C Tables 4.2.6.8 and 6.1.1.4'
O O 0.0492 0.0322 'International Tables Vol C Tables 4.2.6.8 and 6.1.1.4'

loop_
_geom_angle_atom_site_label_1
_geom_angle_atom_site_label_2
_geom_angle_atom_site_label_3
_geom_angle
C4 O1 C1 113.22(10)
C5 N2 C34 126.14(11)
C5 N2 C29 109.78(11)
C34 N2 C29 119.05(11)
C15 N1 C10 123.04(10)
C1 N1 C15 125.46(11)
C1 N1 C10 110.86(11)
O1 C4 C3 108.40(11)
C5 C4 O1 116.70(12)
C5 C4 C3 134.69(12)
N2 C5 C27 108.79(11)
C4 C5 N2 127.47(13)
C4 C5 C27 123.52(12)
C16 C15 N1 119.44(12)
C20 C15 N1 122.07(13)
C20 C15 C16 118.47(13)
C39 C34 N2 120.43(13)
C35 C34 N2 119.76(12)
C35 C34 C39 119.73(13)
C15 C16 C21 124.72(13)
C17 C16 C15 119.43(13)
C17 C16 C21 115.83(13)
C14 C8 C1 113.51(12)
C9 C8 C1 98.45(10)
C9 C8 C14 111.51(11)
C13 C8 C1 113.55(11)
C13 C8 C14 106.94(11)
C13 C8 C9 112.93(12)
C32 C27 C5 113.81(11)
C32 C27 C28 109.83(12)
C28 C27 C5 102.72(11)
C33 C27 C5 114.23(12)
C33 C27 C32 106.48(11)
C33 C27 C28 109.71(11)
N2 C29 C28 102.50(11)
N2 C29 C30 110.42(12)
N2 C29 C31 113.04(11)
C28 C29 C30 111.55(12)
C31 C29 C28 110.60(12)
C31 C29 C30 108.67(12)
O2 C2 C1 124.44(12)
O2 C2 C3 124.24(13)
C1 C2 C3 111.33(11)
O1 C1 C8 108.26(11)
O1 C1 C2 102.35(10)
N1 C1 O1 112.47(10)
N1 C1 C8 103.65(11)
N1 C1 C2 116.24(12)
C2 C1 C8 113.92(11)
C34 C39 C43 123.01(13)
C38 C39 C34 118.82(14)
C38 C39 C43 118.16(13)
C8 C14 H14A 109.5
C8 C14 H14B 109.5
C8 C14 H14C 109.5
H14A C14 H14B 109.5
H14A C14 H14C 109.5
H14B C14 H14C 109.5
C34 C35 C40 123.86(13)
C36 C35 C34 118.75(14)
C36 C35 C40 117.39(13)
C16 C17 H17 119.0
C18 C17 C16 121.98(14)
C18 C17 H17 119.0
C4 C3 C6 119.14(12)
C4 C3 C7 111.59(11)
C2 C3 C4 102.77(11)
C2 C3 C6 107.24(11)
C2 C3 C7 104.25(11)
C6 C3 C7 110.40(12)
C8 C9 H9A 110.3
C8 C9 H9B 110.3
C8 C9 C10 107.29(11)
H9A C9 H9B 108.5
C10 C9 H9A 110.3
C10 C9 H9B 110.3
C15 C20 C24 124.95(13)
C19 C20 C15 119.16(14)
C19 C20 C24 115.88(13)
C8 C13 H13A 109.5
C8 C13 H13B 109.5
C8 C13 H13C 109.5
H13A C13 H13B 109.5
H13A C13 H13C 109.5
H13B C13 H13C 109.5
C27 C32 H32A 109.5
C27 C32 H32B 109.5
C27 C32 H32C 109.5
H32A C32 H32B 109.5
H32A C32 H32C 109.5
H32B C32 H32C 109.5
C20 C19 H19 118.8
C18 C19 C20 122.36(14)
C18 C19 H19 118.8
N1 C10 C9 102.17(10)
N1 C10 C11 112.31(12)
N1 C10 C12 113.32(11)
C11 C10 C9 112.90(12)
C11 C10 C12 106.95(12)
C12 C10 C9 109.28(12)
C35 C40 H40 108.4
C35 C40 C42 110.60(12)
C35 C40 C41 112.86(13)
C42 C40 H40 108.4
C42 C40 C41 108.15(12)
C41 C40 H40 108.4
C27 C28 H28A 110.3
C27 C28 H28B 110.3
C29 C28 C27 107.15(11)
C29 C28 H28A 110.3
C29 C28 H28B 110.3
H28A C28 H28B 108.5
C39 C43 H43 107.4
C39 C43 C44 112.67(13)
C45 C43 C39 112.41(13)
C45 C43 H43 107.4
C45 C43 C44 109.16(13)
C44 C43 H43 107.4
C27 C33 H33A 109.5
C27 C33 H33B 109.5
C27 C33 H33C 109.5
H33A C33 H33B 109.5
H33A C33 H33C 109.5
H33B C33 H33C 109.5
C20 C24 H24 108.5
C20 C24 C25 111.32(12)
C20 C24 C26 112.29(13)
C25 C24 H24 108.5
C25 C24 C26 107.76(12)
C26 C24 H24 108.5
C16 C21 H21 108.2
C16 C21 C22 112.70(12)
C16 C21 C23 111.76(13)
C22 C21 H21 108.2
C23 C21 H21 108.2
C23 C21 C22 107.68(13)
C17 C18 C19 118.57(14)
C17 C18 H18 120.7
C19 C18 H18 120.7
C3 C6 H6A 109.5
C3 C6 H6B 109.5
C3 C6 H6C 109.5
H6A C6 H6B 109.5
H6A C6 H6C 109.5
H6B C6 H6C 109.5
C35 C36 H36 119.2
C37 C36 C35 121.53(15)
C37 C36 H36 119.2
C3 C7 H7A 109.5
C3 C7 H7B 109.5
C3 C7 H7C 109.5
H7A C7 H7B 109.5
H7A C7 H7C 109.5
H7B C7 H7C 109.5
C39 C38 H38 119.3
C37 C38 C39 121.46(14)
C37 C38 H38 119.3
C10 C11 H11A 109.5
C10 C11 H11B 109.5
C10 C11 H11C 109.5
H11A C11 H11B 109.5
H11A C11 H11C 109.5
H11B C11 H11C 109.5
C29 C30 H30A 109.5
C29 C30 H30B 109.5
C29 C30 H30C 109.5
H30A C30 H30B 109.5
H30A C30 H30C 109.5
H30B C30 H30C 109.5
C29 C31 H31A 109.5
C29 C31 H31B 109.5
C29 C31 H31C 109.5
H31A C31 H31B 109.5
H31A C31 H31C 109.5
H31B C31 H31C 109.5
C36 C37 C38 119.60(14)
C36 C37 H37 120.2
C38 C37 H37 120.2
C40 C42 H42A 109.5
C40 C42 H42B 109.5
C40 C42 H42C 109.5
H42A C42 H42B 109.5
H42A C42 H42C 109.5
H42B C42 H42C 109.5
C10 C12 H12A 109.5
C10 C12 H12B 109.5
C10 C12 H12C 109.5
H12A C12 H12B 109.5
H12A C12 H12C 109.5
H12B C12 H12C 109.5
C43 C45 H45A 109.5
C43 C45 H45B 109.5
C43 C45 H45C 109.5
H45A C45 H45B 109.5
H45A C45 H45C 109.5
H45B C45 H45C 109.5
C24 C25 H25A 109.5
C24 C25 H25B 109.5
C24 C25 H25C 109.5
H25A C25 H25B 109.5
H25A C25 H25C 109.5
H25B C25 H25C 109.5
C40 C41 H41A 109.5
C40 C41 H41B 109.5
C40 C41 H41C 109.5
H41A C41 H41B 109.5
H41A C41 H41C 109.5
H41B C41 H41C 109.5
C24 C26 H26A 109.5
C24 C26 H26B 109.5
C24 C26 H26C 109.5
H26A C26 H26B 109.5
H26A C26 H26C 109.5
H26B C26 H26C 109.5
C21 C22 H22A 109.5
C21 C22 H22B 109.5
C21 C22 H22C 109.5
H22A C22 H22B 109.5
H22A C22 H22C 109.5
H22B C22 H22C 109.5
C21 C23 H23A 109.5
C21 C23 H23B 109.5
C21 C23 H23C 109.5
H23A C23 H23B 109.5
H23A C23 H23C 109.5
H23B C23 H23C 109.5
C43 C44 H44A 109.5
C43 C44 H44B 109.5
C43 C44 H44C 109.5
H44A C44 H44B 109.5
H44A C44 H44C 109.5
H44B C44 H44C 109.5

loop_
_geom_bond_atom_site_label_1
_geom_bond_atom_site_label_2
_geom_bond_distance
O1 C4 1.4164(16)
O1 C1 1.4738(16)
O2 C2 1.2064(17)
N2 C5 1.4350(17)
N2 C34 1.4371(17)
N2 C29 1.5004(17)
N1 C15 1.4560(18)
N1 C1 1.4285(17)
N1 C10 1.4972(17)
C4 C5 1.347(2)
C4 C3 1.5253(19)
C5 C27 1.5545(19)
C15 C16 1.424(2)
C15 C20 1.419(2)
C34 C39 1.415(2)
C34 C35 1.414(2)
C16 C17 1.395(2)
C16 C21 1.523(2)
C8 C1 1.5685(19)
C8 C14 1.5379(19)
C8 C9 1.5335(19)
C8 C13 1.5237(19)
C27 C32 1.539(2)
C27 C28 1.5408(19)
C27 C33 1.5344(19)
C29 C28 1.530(2)
C29 C30 1.537(2)
C29 C31 1.5270(19)
C2 C1 1.5161(19)
C2 C3 1.5214(18)
C39 C43 1.517(2)
C39 C38 1.394(2)
C14 H14A 0.9800
C14 H14B 0.9800
C14 H14C 0.9800
C35 C40 1.521(2)
C35 C36 1.396(2)
C17 H17 0.9500
C17 C18 1.378(2)
C3 C6 1.5337(19)
C3 C7 1.542(2)
C9 H9A 0.9900
C9 H9B 0.9900
C9 C10 1.5407(19)
C20 C19 1.394(2)
C20 C24 1.527(2)
C13 H13A 0.9800
C13 H13B 0.9800
C13 H13C 0.9800
C32 H32A 0.9800
C32 H32B 0.9800
C32 H32C 0.9800
C19 H19 0.9500
C19 C18 1.380(2)
C10 C11 1.530(2)
C10 C12 1.530(2)
C40 H40 1.0000
C40 C42 1.5345(19)
C40 C41 1.541(2)
C28 H28A 0.9900
C28 H28B 0.9900
C43 H43 1.0000
C43 C45 1.517(2)
C43 C44 1.534(2)
C33 H33A 0.9800
C33 H33B 0.9800
C33 H33C 0.9800
C24 H24 1.0000
C24 C25 1.536(2)
C24 C26 1.541(2)
C21 H21 1.0000
C21 C22 1.538(2)
C21 C23 1.534(2)
C18 H18 0.9500
C6 H6A 0.9800
C6 H6B 0.9800
C6 H6C 0.9800
C36 H36 0.9500
C36 C37 1.377(2)
C7 H7A 0.9800
C7 H7B 0.9800
C7 H7C 0.9800
C38 H38 0.9500
C38 C37 1.380(2)
C11 H11A 0.9800
C11 H11B 0.9800
C11 H11C 0.9800
C30 H30A 0.9800
C30 H30B 0.9800
C30 H30C 0.9800
C31 H31A 0.9800
C31 H31B 0.9800
C31 H31C 0.9800
C37 H37 0.9500
C42 H42A 0.9800
C42 H42B 0.9800
C42 H42C 0.9800
C12 H12A 0.9800
C12 H12B 0.9800
C12 H12C 0.9800
C45 H45A 0.9800
C45 H45B 0.9800
C45 H45C 0.9800
C25 H25A 0.9800
C25 H25B 0.9800
C25 H25C 0.9800
C41 H41A 0.9800
C41 H41B 0.9800
C41 H41C 0.9800
C26 H26A 0.9800
C26 H26B 0.9800
C26 H26C 0.9800
C22 H22A 0.9800
C22 H22B 0.9800
C22 H22C 0.9800
C23 H23A 0.9800
C23 H23B 0.9800
C23 H23C 0.9800
C44 H44A 0.9800
C44 H44B 0.9800
C44 H44C 0.9800
